data_7153910
loop_
_publ_author_name
'Khlebnikov, Alexander F.'
'Tomashenko, Olesya A.'
'Funt, Liya D.'
'Novikov, Mikhail S.'

_publ_section_title
;
 A simple approach to pyrrolylimidazole derivatives by azirine ring
 expansion with imidazolium ylides.
;
_journal_issue 34
_journal_name_full 'Organic &amp; biomolecular chemistry'
_journal_page_first 6598
_journal_page_last 6609
_journal_paper_doi 10.1039/c4ob00865k
_journal_volume 12
_journal_year 2014
_chemical_formula_moiety '2(Br), 2(C20 H17 N4 O2), C H2 Cl2'
_chemical_formula_sum 'C41 H36 Br2 Cl2 N8 O4'
_chemical_formula_weight 935.50
_chemical_name_systematic
;
 ? 
;
_space_group_crystal_system monoclinic
_space_group_IT_number 15
_space_group_name_Hall '-C 2yc'
_space_group_name_H-M_alt 'C 1 2/c 1'
_symmetry_space_group_name_Hall '-C 2yc'
_symmetry_space_group_name_H-M 'C 1 2/c 1'
_atom_sites_solution_hydrogens geom
_atom_sites_solution_primary direct
_atom_sites_solution_secondary difmap
_audit_creation_date 2014-03-20
_audit_creation_method
;
  Olex2 1.2-ac2
  (compiled 2012.03.27 svn.r2268, GUI svn.r4156)
;
_cell_angle_alpha 90.00
_cell_angle_beta 119.245(5)
_cell_angle_gamma 90.00
_cell_formula_units_Z 4
_cell_length_a 19.6382(7)
_cell_length_b 10.7068(3)
_cell_length_c 21.8503(9)
_cell_measurement_reflns_used 4367
_cell_measurement_temperature 293(2)
_cell_measurement_theta_max 31.8505
_cell_measurement_theta_min 2.6622
_cell_volume 4008.7(3)
_computing_cell_refinement
;
CrysAlisPro, Agilent Technologies,
Version 1.171.36.20 (release 27-06-2012 CrysAlis171 .NET)
(compiled Jul 11 2012,15:38:31)
;
_computing_data_collection
;
CrysAlisPro, Agilent Technologies,
Version 1.171.36.20 (release 27-06-2012 CrysAlis171 .NET)
(compiled Jul 11 2012,15:38:31)
;
_computing_data_reduction
;
CrysAlisPro, Agilent Technologies,
Version 1.171.36.20 (release 27-06-2012 CrysAlis171 .NET)
(compiled Jul 11 2012,15:38:31)
;
_computing_molecular_graphics
;
O. V. Dolomanov, L. J. Bourhis, R. J. Gildea, J. A. K. Howard and H. Puschmann,
OLEX2: a complete structure solution, refinement and analysis program.
J. Appl. Cryst. (2009). 42, 339-341.
;
_computing_publication_material
;
O. V. Dolomanov, L. J. Bourhis, R. J. Gildea, J. A. K. Howard and H. Puschmann,
OLEX2: a complete structure solution, refinement and analysis program.
J. Appl. Cryst. (2009). 42, 339-341.
;
_computing_structure_refinement
;
SHELXL, G.M. Sheldrick, Acta Cryst.
(2008). A64, 112-122
;
_computing_structure_solution
;
SHELXS, G.M. Sheldrick, Acta Cryst.
(2008). A64, 112-122
;
_diffrn_ambient_temperature 293(2)
_diffrn_detector_area_resol_mean 16.2096
_diffrn_measured_fraction_theta_full 0.9988
_diffrn_measured_fraction_theta_max 0.9988
_diffrn_measurement_details
;
  1 omega  -35.00   44.00   1.0000   15.0000
omega____ theta____ kappa____ phi______ frames
    -      -24.4223   57.0000  -30.0000 79

  2 omega  -81.00  -42.00   1.0000   15.0000
omega____ theta____ kappa____ phi______ frames
    -      -24.4223  124.0000   82.0000 39

  3 omega  -93.00  -17.00   1.0000   15.0000
omega____ theta____ kappa____ phi______ frames
    -      -24.4223  -57.0000 -180.0000 76

  4 omega   13.00   76.00   1.0000   15.0000
omega____ theta____ kappa____ phi______ frames
    -       25.3598   57.0000   60.0000 63

  5 omega  -67.00  -17.00   1.0000   15.0000
omega____ theta____ kappa____ phi______ frames
    -      -24.4223   19.0000  -90.0000 50
;
_diffrn_measurement_device_type 'Xcalibur, Eos'
_diffrn_measurement_method '\w scans'
_diffrn_orient_matrix_UB_11 -0.0166601000
_diffrn_orient_matrix_UB_12 0.0447740000
_diffrn_orient_matrix_UB_13 -0.0273727000
_diffrn_orient_matrix_UB_21 -0.0161961000
_diffrn_orient_matrix_UB_22 -0.0488201000
_diffrn_orient_matrix_UB_23 -0.0249698000
_diffrn_orient_matrix_UB_31 -0.0342545000
_diffrn_orient_matrix_UB_32 0.0013476000
_diffrn_orient_matrix_UB_33 0.0031918000
_diffrn_radiation_monochromator graphite
_diffrn_radiation_type 'Mo K\a'
_diffrn_radiation_wavelength 0.7107
_diffrn_reflns_av_R_equivalents 0.0350
_diffrn_reflns_av_unetI/netI 0.0453
_diffrn_reflns_limit_h_max 25
_diffrn_reflns_limit_h_min -25
_diffrn_reflns_limit_k_max 13
_diffrn_reflns_limit_k_min -12
_diffrn_reflns_limit_l_max 27
_diffrn_reflns_limit_l_min -28
_diffrn_reflns_number 11961
_diffrn_reflns_theta_full 27.50
_diffrn_reflns_theta_max 27.50
_diffrn_reflns_theta_min 2.67
_diffrn_source 'Enhance (Mo) X-ray Source'
_exptl_absorpt_coefficient_mu 2.209
_exptl_absorpt_correction_T_max 1.00000
_exptl_absorpt_correction_T_min 0.92311
_exptl_absorpt_correction_type multi-scan
_exptl_absorpt_process_details
;
CrysAlisPro, Agilent Technologies,
Version 1.171.36.20 (release 27-06-2012 CrysAlis171 .NET)
(compiled Jul 11 2012,15:38:31)
Empirical absorption correction using spherical harmonics,
 implemented in SCALE3 ABSPACK scaling algorithm.
;
_exptl_crystal_density_diffrn 1.550
_exptl_crystal_density_method 'not measured'
_exptl_crystal_F_000 1896
_exptl_crystal_size_max 0.22
_exptl_crystal_size_mid 0.16
_exptl_crystal_size_min 0.08
_refine_diff_density_max 0.478
_refine_diff_density_min -0.441
_refine_diff_density_rms 0.077
_refine_ls_extinction_method none
_refine_ls_goodness_of_fit_ref 1.019
_refine_ls_hydrogen_treatment mixed
_refine_ls_matrix_type full
_refine_ls_number_parameters 259
_refine_ls_number_reflns 4613
_refine_ls_number_restraints 0
_refine_ls_restrained_S_all 1.019
_refine_ls_R_factor_all 0.0469
_refine_ls_R_factor_gt 0.0347
_refine_ls_shift/su_max 0.001
_refine_ls_shift/su_mean 0.000
_refine_ls_structure_factor_coef Fsqd
_refine_ls_weighting_details 'calc w=1/[\s^2^(Fo^2^)+(0.0297P)^2^+5.9334P] where P=(Fo^2^+2Fc^2^)/3'
_refine_ls_weighting_scheme calc
_refine_ls_wR_factor_gt 0.0735
_refine_ls_wR_factor_ref 0.0784
_reflns_number_gt 3828
_reflns_number_total 4613
_reflns_threshold_expression >2sigma(I)
_cod_data_source_file c4ob00865k2.cif
_cod_data_source_block toa_077
_cod_depositor_comments 'Adding full bibliography for 7153910--7153912.cif.'
_cod_original_cell_volume 4008.7(2)
_cod_database_code 7153910
_chemical_oxdiff_formula 'C20 H17 Br N4 O2'
_reflns_odcompleteness_completeness 99.88
_reflns_odcompleteness_iscentric 1
_reflns_odcompleteness_theta 29.51

loop_
_space_group_symop_id
_space_group_symop_operation_xyz
1 'x, y, z'
2 '-x, y, -z+1/2'
3 'x+1/2, y+1/2, z'
4 '-x+1/2, y+1/2, -z+1/2'
5 '-x, -y, -z'
6 'x, -y, z-1/2'
7 '-x+1/2, -y+1/2, -z'
8 'x+1/2, -y+1/2, z-1/2'

loop_
_atom_site_label
_atom_site_type_symbol
_atom_site_fract_x
_atom_site_fract_y
_atom_site_fract_z
_atom_site_U_iso_or_equiv
_atom_site_adp_type
_atom_site_occupancy
_atom_site_symmetry_multiplicity
_atom_site_calc_flag
_atom_site_refinement_flags
Br1 Br 0.660307(13) 0.40943(2) 0.292187(12) 0.01792(8) Uani 1 1 d .
O2 O 1.00291(9) 0.51790(18) 0.59197(9) 0.0244(4) Uani 1 1 d .
O3 O 1.01515(9) 0.43030(17) 0.68619(9) 0.0232(4) Uani 1 1 d .
N4 N 0.97550(11) 0.46671(19) 0.62560(10) 0.0168(4) Uani 1 1 d .
N5 N 0.61676(10) 0.31058(18) 0.57738(9) 0.0116(4) Uani 1 1 d .
N6 N 0.64619(10) 0.21289(18) 0.67388(9) 0.0128(4) Uani 1 1 d .
N1 N 0.60435(10) 0.38568(18) 0.41223(10) 0.0136(4) Uani 1 1 d .
H1 H 0.6223 0.4096 0.3853 0.016 Uiso 1 1 calc R
C2 C 0.64989(12) 0.3389(2) 0.68787(12) 0.0155(5) Uani 1 1 d .
H2 H 0.6626 0.3751 0.7308 0.019 Uiso 1 1 calc R
C3 C 0.89096(12) 0.4457(2) 0.59056(12) 0.0136(5) Uani 1 1 d .
C4 C 0.29712(13) 0.2587(2) 0.43166(13) 0.0203(5) Uani 1 1 d .
H4 H 0.2476 0.2485 0.4266 0.024 Uiso 1 1 calc R
C5 C 0.62616(12) 0.1980(2) 0.60701(11) 0.0122(4) Uani 1 1 d .
H5 H 0.6197 0.1218 0.5844 0.015 Uiso 1 1 calc R
C6 C 0.73229(12) 0.3969(2) 0.52125(12) 0.0121(4) Uani 1 1 d .
C7 C 0.44509(12) 0.2963(2) 0.44499(11) 0.0125(5) Uani 1 1 d .
C8 C 0.42892(13) 0.3344(2) 0.49783(12) 0.0145(5) Uani 1 1 d .
H8 H 0.4678 0.3723 0.5381 0.017 Uiso 1 1 calc R
C9 C 0.35560(13) 0.3163(2) 0.49078(13) 0.0174(5) Uani 1 1 d .
H9 H 0.3455 0.3431 0.5261 0.021 Uiso 1 1 calc R
C10 C 0.76691(13) 0.4611(2) 0.48747(12) 0.0137(5) Uani 1 1 d .
H10 H 0.7362 0.4876 0.4414 0.016 Uiso 1 1 calc R
C11 C 0.64830(12) 0.3709(2) 0.48353(12) 0.0124(4) Uani 1 1 d .
C12 C 0.84621(13) 0.4855(2) 0.52197(12) 0.0143(5) Uani 1 1 d .
H12 H 0.8690 0.5279 0.4994 0.017 Uiso 1 1 calc R
C13 C 0.51984(12) 0.3255(2) 0.44731(11) 0.0123(4) Uani 1 1 d .
C14 C 0.85905(13) 0.3836(2) 0.62614(12) 0.0146(5) Uani 1 1 d .
H14 H 0.8902 0.3588 0.6725 0.017 Uiso 1 1 calc R
C15 C 0.52848(13) 0.3572(2) 0.39027(12) 0.0146(5) Uani 1 1 d .
H15 H 0.4885 0.3589 0.3439 0.018 Uiso 1 1 calc R
C16 C 0.59612(12) 0.3336(2) 0.50577(11) 0.0120(4) Uani 1 1 d .
C17 C 0.63168(13) 0.4001(2) 0.62779(12) 0.0162(5) Uani 1 1 d .
H17 H 0.6296 0.4862 0.6216 0.019 Uiso 1 1 calc R
C18 C 0.77978(13) 0.3591(2) 0.59113(12) 0.0144(5) Uani 1 1 d .
H18 H 0.7576 0.3169 0.6142 0.017 Uiso 1 1 calc R
C19 C 0.38609(13) 0.2355(2) 0.38610(12) 0.0157(5) Uani 1 1 d .
H19 H 0.3959 0.2078 0.3508 0.019 Uiso 1 1 calc R
C1A C 0.66479(14) 0.1128(2) 0.72561(12) 0.0184(5) Uani 1 1 d .
H1AA H 0.7198 0.1130 0.7580 0.028 Uiso 1 1 calc R
H1AB H 0.6500 0.0337 0.7020 0.028 Uiso 1 1 calc R
H1AC H 0.6367 0.1263 0.7507 0.028 Uiso 1 1 calc R
C1B C 0.31317(13) 0.2165(2) 0.38005(13) 0.0200(5) Uani 1 1 d .
H1B H 0.2747 0.1751 0.3410 0.024 Uiso 1 1 calc R
C1C C 0.5000 0.6357(4) 0.2500 0.0230(8) Uani 1 2 d S
H1CA H 0.4619 0.5825 0.2532 0.028 Uiso 0.50 1 calc PR
H1CB H 0.5381 0.5825 0.2468 0.028 Uiso 0.50 1 calc PR
Cl2 Cl 0.45310(5) 0.72883(8) 0.17414(4) 0.0436(2) Uani 1 1 d .

loop_
_atom_site_aniso_label
_atom_site_aniso_U_11
_atom_site_aniso_U_22
_atom_site_aniso_U_33
_atom_site_aniso_U_23
_atom_site_aniso_U_13
_atom_site_aniso_U_12
Br1 0.01799(12) 0.02059(13) 0.01636(12) 0.00533(10) 0.00931(9) 0.00155(10)
O2 0.0145(8) 0.0305(11) 0.0278(10) 0.0068(8) 0.0101(7) -0.0056(8)
O3 0.0140(8) 0.0334(11) 0.0158(9) 0.0029(8) 0.0023(7) -0.0032(8)
N4 0.0121(9) 0.0162(11) 0.0204(11) -0.0011(8) 0.0066(8) -0.0013(8)
N5 0.0092(9) 0.0143(10) 0.0102(9) -0.0013(7) 0.0040(7) -0.0011(7)
N6 0.0100(9) 0.0176(10) 0.0105(9) -0.0005(8) 0.0050(7) -0.0002(8)
N1 0.0123(9) 0.0161(11) 0.0130(10) 0.0020(7) 0.0066(8) -0.0002(8)
C2 0.0122(11) 0.0182(12) 0.0133(11) -0.0046(9) 0.0040(9) 0.0024(9)
C3 0.0106(10) 0.0105(11) 0.0175(12) -0.0024(9) 0.0050(9) -0.0007(9)
C4 0.0102(11) 0.0201(13) 0.0288(14) 0.0096(10) 0.0082(10) 0.0020(10)
C5 0.0100(10) 0.0138(12) 0.0128(11) -0.0024(9) 0.0055(9) -0.0017(9)
C6 0.0120(10) 0.0085(11) 0.0155(11) -0.0005(8) 0.0066(9) 0.0020(9)
C7 0.0090(10) 0.0108(11) 0.0149(11) 0.0040(9) 0.0037(9) 0.0021(9)
C8 0.0144(11) 0.0124(11) 0.0148(11) 0.0006(9) 0.0057(9) 0.0013(9)
C9 0.0175(12) 0.0150(12) 0.0226(13) 0.0064(10) 0.0121(10) 0.0040(10)
C10 0.0134(11) 0.0129(11) 0.0138(11) 0.0007(9) 0.0058(9) 0.0023(9)
C11 0.0133(11) 0.0096(11) 0.0135(11) 0.0020(8) 0.0060(9) 0.0034(9)
C12 0.0158(11) 0.0126(12) 0.0176(12) -0.0002(9) 0.0104(9) -0.0012(9)
C13 0.0122(11) 0.0101(11) 0.0134(11) -0.0004(8) 0.0055(9) 0.0009(9)
C14 0.0118(10) 0.0143(12) 0.0148(11) 0.0033(9) 0.0044(9) 0.0021(9)
C15 0.0112(10) 0.0151(12) 0.0148(11) 0.0000(9) 0.0042(9) 0.0016(9)
C16 0.0132(10) 0.0096(11) 0.0120(11) -0.0004(8) 0.0052(9) 0.0009(9)
C17 0.0151(11) 0.0147(12) 0.0145(11) -0.0038(9) 0.0038(9) 0.0016(10)
C18 0.0143(11) 0.0131(11) 0.0175(12) 0.0014(9) 0.0090(9) -0.0012(9)
C19 0.0128(11) 0.0167(12) 0.0133(11) 0.0014(9) 0.0030(9) 0.0009(9)
C1A 0.0207(12) 0.0215(13) 0.0122(11) 0.0027(9) 0.0074(10) -0.0020(10)
C1B 0.0142(11) 0.0221(13) 0.0168(12) 0.0028(10) 0.0023(10) -0.0014(10)
C1C 0.0209(18) 0.0219(19) 0.025(2) 0.000 0.0107(15) 0.000
Cl2 0.0507(5) 0.0416(5) 0.0241(4) 0.0064(3) 0.0071(3) -0.0012(4)

loop_
_atom_type_symbol
_atom_type_description
_atom_type_scat_dispersion_real
_atom_type_scat_dispersion_imag
_atom_type_scat_source
C C 0.0033 0.0016 'International Tables Vol C Tables 4.2.6.8 and 6.1.1.4'
H H 0.0000 0.0000 'International Tables Vol C Tables 4.2.6.8 and 6.1.1.4'
N N 0.0061 0.0033 'International Tables Vol C Tables 4.2.6.8 and 6.1.1.4'
O O 0.0106 0.0060 'International Tables Vol C Tables 4.2.6.8 and 6.1.1.4'
Br Br -0.2901 2.4595 'International Tables Vol C Tables 4.2.6.8 and 6.1.1.4'
Cl Cl 0.1484 0.1585 'International Tables Vol C Tables 4.2.6.8 and 6.1.1.4'

loop_
_geom_angle_atom_site_label_1
_geom_angle_atom_site_label_2
_geom_angle_atom_site_label_3
_geom_angle
_geom_angle_site_symmetry_1
O2 N4 C3 118.03(19) .
O3 N4 O2 123.61(19) .
O3 N4 C3 118.34(19) .
C5 N5 C16 125.58(19) .
C5 N5 C17 108.32(19) .
C17 N5 C16 126.1(2) .
C2 N6 C1A 125.28(19) .
C5 N6 C2 108.54(19) .
C5 N6 C1A 126.1(2) .
C15 N1 C11 110.37(19) .
C17 C2 N6 107.4(2) .
C12 C3 N4 118.5(2) .
C12 C3 C14 122.3(2) .
C14 C3 N4 119.2(2) .
C9 C4 C1B 119.3(2) .
N6 C5 N5 108.8(2) .
C10 C6 C11 119.9(2) .
C10 C6 C18 118.5(2) .
C18 C6 C11 121.6(2) .
C8 C7 C13 122.1(2) .
C8 C7 C19 118.3(2) .
C19 C7 C13 119.4(2) .
C9 C8 C7 120.7(2) .
C8 C9 C4 120.6(2) .
C12 C10 C6 120.8(2) .
N1 C11 C6 121.8(2) .
N1 C11 C16 105.54(19) .
C16 C11 C6 132.6(2) .
C3 C12 C10 118.8(2) .
C15 C13 C7 125.4(2) .
C15 C13 C16 104.86(19) .
C16 C13 C7 129.7(2) .
C18 C14 C3 118.5(2) .
N1 C15 C13 109.5(2) .
C11 C16 N5 124.58(19) .
C11 C16 C13 109.7(2) .
C13 C16 N5 125.7(2) .
C2 C17 N5 106.9(2) .
C14 C18 C6 121.1(2) .
C1B C19 C7 120.5(2) .
C4 C1B C19 120.6(2) .
Cl2 C1C Cl2 111.0(2) 2_655

loop_
_geom_bond_atom_site_label_1
_geom_bond_atom_site_label_2
_geom_bond_distance
_geom_bond_site_symmetry_2
O2 N4 1.232(3) .
O3 N4 1.226(2) .
N4 C3 1.467(3) .
N5 C5 1.338(3) .
N5 C16 1.433(3) .
N5 C17 1.379(3) .
N6 C2 1.377(3) .
N6 C5 1.324(3) .
N6 C1A 1.468(3) .
N1 C11 1.372(3) .
N1 C15 1.358(3) .
C2 C17 1.350(3) .
C3 C12 1.383(3) .
C3 C14 1.384(3) .
C4 C9 1.385(4) .
C4 C1B 1.387(4) .
C6 C10 1.404(3) .
C6 C11 1.466(3) .
C6 C18 1.405(3) .
C7 C8 1.400(3) .
C7 C13 1.477(3) .
C7 C19 1.402(3) .
C8 C9 1.385(3) .
C10 C12 1.384(3) .
C11 C16 1.390(3) .
C13 C15 1.380(3) .
C13 C16 1.419(3) .
C14 C18 1.383(3) .
C19 C1B 1.387(3) .
C1C Cl2 1.760(2) 2_655
C1C Cl2 1.760(2) .

loop_
_geom_torsion_atom_site_label_1
_geom_torsion_atom_site_label_2
_geom_torsion_atom_site_label_3
_geom_torsion_atom_site_label_4
_geom_torsion
O2 N4 C3 C12 -0.7(3)
O2 N4 C3 C14 177.2(2)
O3 N4 C3 C12 -179.3(2)
O3 N4 C3 C14 -1.4(3)
N4 C3 C12 C10 177.2(2)
N4 C3 C14 C18 -176.8(2)
N6 C2 C17 N5 0.2(2)
N1 C11 C16 N5 -178.2(2)
N1 C11 C16 C13 0.1(3)
C2 N6 C5 N5 0.0(2)
C3 C14 C18 C6 -0.5(3)
C5 N5 C16 C11 -102.7(3)
C5 N5 C16 C13 79.2(3)
C5 N5 C17 C2 -0.2(2)
C5 N6 C2 C17 -0.1(2)
C6 C10 C12 C3 -0.1(3)
C6 C11 C16 N5 -0.3(4)
C6 C11 C16 C13 178.1(2)
C7 C8 C9 C4 0.8(4)
C7 C13 C15 N1 176.1(2)
C7 C13 C16 N5 1.9(4)
C7 C13 C16 C11 -176.5(2)
C7 C19 C1B C4 0.9(4)
C8 C7 C13 C15 -141.8(2)
C8 C7 C13 C16 34.9(4)
C8 C7 C19 C1B 1.4(3)
C9 C4 C1B C19 -2.3(4)
C10 C6 C11 N1 12.7(3)
C10 C6 C11 C16 -165.0(2)
C10 C6 C18 C14 -0.4(3)
C11 N1 C15 C13 1.5(3)
C11 C6 C10 C12 -179.4(2)
C11 C6 C18 C14 179.7(2)
C12 C3 C14 C18 1.0(4)
C13 C7 C8 C9 173.6(2)
C13 C7 C19 C1B -174.6(2)
C14 C3 C12 C10 -0.7(4)
C15 N1 C11 C6 -179.2(2)
C15 N1 C11 C16 -1.0(3)
C15 C13 C16 N5 179.1(2)
C15 C13 C16 C11 0.7(3)
C16 N5 C5 N6 179.09(19)
C16 N5 C17 C2 -179.1(2)
C16 C13 C15 N1 -1.3(3)
C17 N5 C5 N6 0.1(2)
C17 N5 C16 C11 76.1(3)
C17 N5 C16 C13 -102.0(3)
C18 C6 C10 C12 0.7(3)
C18 C6 C11 N1 -167.4(2)
C18 C6 C11 C16 14.9(4)
C19 C7 C8 C9 -2.2(3)
C19 C7 C13 C15 34.0(3)
C19 C7 C13 C16 -149.3(2)
C1A N6 C2 C17 177.5(2)
C1A N6 C5 N5 -177.58(19)
C1B C4 C9 C8 1.5(4)
